data_7120000
loop_
_publ_author_name
'Patil, Yogesh P.'
'Kore, Rajkumar'
'Kelley, Steven Paul'
'Griffin, Scott T.'
'Rogers, Robin D.'

_publ_section_title
;
 Crystal Structure of Zn(ZnCl4)2(Cho)2: The Transformation of Ions to
 Neutral Species in a Deep Eutectic System
;
_journal_name_full 'Chem. Commun.'
_journal_paper_doi 10.1039/C7CC01754E
_journal_year 2017
_chemical_formula_sum 'C10 H32 Cl8 N2 O4 Zn3'
_chemical_formula_weight 724.08
_space_group_crystal_system monoclinic
_space_group_IT_number 14
_space_group_name_Hall '-P 2ybc'
_space_group_name_H-M_alt 'P 1 21/c 1'
_symmetry_space_group_name_Hall '-P 2ybc'
_symmetry_space_group_name_H-M 'P 1 21/c 1'
_atom_sites_solution_hydrogens mixed
_atom_sites_solution_primary direct
_atom_sites_solution_secondary difmap
_audit_creation_method SHELXL-2014/7
_audit_update_record
;
2017-03-03 deposited with the CCDC.
2017-04-21 downloaded from the CCDC.
;
_cell_angle_alpha 90
_cell_angle_beta 104.365(6)
_cell_angle_gamma 90
_cell_formula_units_Z 2
_cell_length_a 7.617(3)
_cell_length_b 13.788(5)
_cell_length_c 13.087(5)
_cell_measurement_reflns_used 1018
_cell_measurement_temperature 173(2)
_cell_measurement_theta_max 23.30
_cell_measurement_theta_min 3.13
_cell_volume 1331.5(9)
_computing_cell_refinement 'Bruker SMART'
_computing_data_collection 'Bruker SMART'
_computing_data_reduction 'Bruker SAINT'
_computing_molecular_graphics 'Bruker SHELXTL'
_computing_publication_material 'Bruker SHELXTL'
_computing_structure_refinement 'SHELXL-2014/7 (Sheldrick, 2014)'
_computing_structure_solution 'Bruker SHELXTL'
_diffrn_ambient_temperature 173(2)
_diffrn_measured_fraction_theta_full 0.995
_diffrn_measured_fraction_theta_max 0.995
_diffrn_measurement_device_type 'CCD area detector'
_diffrn_measurement_method 'phi and omega scans'
_diffrn_radiation_type MoK\a
_diffrn_radiation_wavelength 0.71073
_diffrn_reflns_av_R_equivalents 0.0425
_diffrn_reflns_av_unetI/netI 0.0408
_diffrn_reflns_Laue_measured_fraction_full 0.995
_diffrn_reflns_Laue_measured_fraction_max 0.995
_diffrn_reflns_limit_h_max 8
_diffrn_reflns_limit_h_min -6
_diffrn_reflns_limit_k_max 15
_diffrn_reflns_limit_k_min -11
_diffrn_reflns_limit_l_max 14
_diffrn_reflns_limit_l_min -14
_diffrn_reflns_number 5648
_diffrn_reflns_point_group_measured_fraction_full 0.995
_diffrn_reflns_point_group_measured_fraction_max 0.995
_diffrn_reflns_theta_full 23.306
_diffrn_reflns_theta_max 23.306
_diffrn_reflns_theta_min 2.760
_exptl_absorpt_coefficient_mu 3.501
_exptl_absorpt_correction_T_max 1
_exptl_absorpt_correction_T_min 0.2455
_exptl_absorpt_correction_type multi-scan
_exptl_absorpt_process_details 'SHELX SADABS'
_exptl_crystal_colour Pink
_exptl_crystal_density_diffrn 1.806
_exptl_crystal_density_method 'not measured'
_exptl_crystal_description Fragment
_exptl_crystal_F_000 728
_exptl_crystal_size_max 0.56
_exptl_crystal_size_mid 0.45
_exptl_crystal_size_min 0.42
_refine_diff_density_max 0.683
_refine_diff_density_min -0.869
_refine_diff_density_rms 0.108
_refine_ls_extinction_coef 0.0136(12)
_refine_ls_extinction_expression Fc^*^=kFc[1+0.001xFc^2^\l^3^/sin(2\q)]^-1/4^
_refine_ls_extinction_method 'SHELXL-2014/7 (Sheldrick 2014'
_refine_ls_goodness_of_fit_ref 1.119
_refine_ls_hydrogen_treatment mixed
_refine_ls_matrix_type full
_refine_ls_number_parameters 137
_refine_ls_number_reflns 1923
_refine_ls_number_restraints 0
_refine_ls_restrained_S_all 1.119
_refine_ls_R_factor_all 0.0336
_refine_ls_R_factor_gt 0.0322
_refine_ls_shift/su_max 0.001
_refine_ls_shift/su_mean 0.000
_refine_ls_structure_factor_coef Fsqd
_refine_ls_weighting_details 'w=1/[\s^2^(Fo^2^)+(0.0511P)^2^+0.9732P] where P=(Fo^2^+2Fc^2^)/3'
_refine_ls_weighting_scheme calc
_refine_ls_wR_factor_gt 0.0874
_refine_ls_wR_factor_ref 0.0886
_reflns_Friedel_coverage 0.000
_reflns_number_gt 1833
_reflns_number_total 1923
_reflns_threshold_expression 'I > 2\s(I)'
_cod_data_source_file c7cc01754e2.cif
_cod_data_source_block s1
_cod_original_cell_volume 1331.6(9)
_cod_database_code 7120000
_shelx_shelxl_version_number 2014/7
_shelx_space_group_comment
; 
The symmetry employed for this shelxl refinement is uniquely defined 
by the following loop, which should always be used as a source of 
symmetry information in preference to the above space-group names. 
They are only intended as comments. 
;

loop_
_space_group_symop_operation_xyz
'x, y, z'
'-x, y+1/2, -z+1/2'
'-x, -y, -z'
'x, -y-1/2, z-1/2'

loop_
_atom_site_label
_atom_site_type_symbol
_atom_site_fract_x
_atom_site_fract_y
_atom_site_fract_z
_atom_site_U_iso_or_equiv
_atom_site_adp_type
_atom_site_occupancy
_atom_site_site_symmetry_order
_atom_site_calc_flag
_atom_site_refinement_flags_posn
_atom_site_refinement_flags_adp
_atom_site_refinement_flags_occupancy
Zn1 Zn 0.0000 0.0000 0.0000 0.0167(2) Uani 1 2 d S . P
Zn2 Zn -0.22901(5) 0.05411(3) 0.25441(3) 0.0171(2) Uani 1 1 d . . .
O1 O 0.2027(3) 0.10213(17) 0.07076(19) 0.0235(6) Uani 1 1 d . . .
H1D H 0.261(7) 0.083(4) 0.106(4) 0.035 Uiso 1 1 d . U .
O2 O 0.0835(4) -0.08698(19) 0.12496(19) 0.0254(6) Uani 1 1 d . . .
H2W1 H 0.127(6) -0.135(4) 0.126(3) 0.038 Uiso 1 1 d . U .
HW2W H 0.061(6) -0.081(3) 0.173(4) 0.038 Uiso 1 1 d . U .
N1 N 0.4003(4) 0.29584(19) 0.01464(19) 0.0191(6) Uani 1 1 d . . .
C1 C 0.3835(5) 0.2193(3) -0.0688(3) 0.0276(8) Uani 1 1 d . . .
H1A H 0.2564 0.1996 -0.0934 0.041 Uiso 1 1 calc R U .
H1B H 0.4573 0.1630 -0.0392 0.041 Uiso 1 1 calc R U .
H1C H 0.4258 0.2453 -0.1281 0.041 Uiso 1 1 calc R U .
C2 C 0.2772(5) 0.3790(3) -0.0283(3) 0.0285(8) Uani 1 1 d . . .
H2A H 0.3046 0.4028 -0.0932 0.043 Uiso 1 1 calc R U .
H2B H 0.2958 0.4314 0.0239 0.043 Uiso 1 1 calc R U .
H2C H 0.1509 0.3573 -0.0437 0.043 Uiso 1 1 calc R U .
C3 C 0.1844(5) 0.2009(2) 0.1000(3) 0.0215(7) Uani 1 1 d . . .
H3A H 0.1452 0.2025 0.1667 0.026 Uiso 1 1 calc R U .
H3B H 0.0891 0.2326 0.0448 0.026 Uiso 1 1 calc R U .
C4 C 0.3580(4) 0.2572(2) 0.1144(2) 0.0202(7) Uani 1 1 d . . .
H4A H 0.4593 0.2149 0.1508 0.024 Uiso 1 1 calc R U .
H4B H 0.3536 0.3128 0.1616 0.024 Uiso 1 1 calc R U .
C5 C 0.5925(4) 0.3320(3) 0.0441(3) 0.0263(8) Uani 1 1 d . . .
H5A H 0.6202 0.3640 -0.0170 0.039 Uiso 1 1 calc R U .
H5B H 0.6751 0.2771 0.0660 0.039 Uiso 1 1 calc R U .
H5C H 0.6074 0.3783 0.1023 0.039 Uiso 1 1 calc R U .
Cl1 Cl -0.51220(12) 0.00738(7) 0.25702(8) 0.0322(3) Uani 1 1 d . . .
Cl2 Cl -0.18589(15) 0.20156(6) 0.32864(8) 0.0414(3) Uani 1 1 d . . .
Cl3 Cl -0.22525(12) 0.07615(6) 0.08020(6) 0.0260(3) Uani 1 1 d . . .
Cl4 Cl -0.02426(12) -0.05670(6) 0.33339(6) 0.0253(3) Uani 1 1 d . . .

loop_
_atom_site_aniso_label
_atom_site_aniso_U_11
_atom_site_aniso_U_22
_atom_site_aniso_U_33
_atom_site_aniso_U_23
_atom_site_aniso_U_13
_atom_site_aniso_U_12
Zn1 0.0255(4) 0.0103(3) 0.0142(3) 0.00061(19) 0.0047(2) -0.0005(2)
Zn2 0.0234(3) 0.0110(3) 0.0175(3) -0.00054(13) 0.00642(18) 0.00046(14)
O1 0.0307(15) 0.0119(13) 0.0222(14) 0.0008(10) -0.0040(10) -0.0023(10)
O2 0.0461(17) 0.0141(12) 0.0191(13) 0.0036(10) 0.0139(12) 0.0104(11)
N1 0.0273(15) 0.0128(13) 0.0181(13) -0.0019(11) 0.0074(11) -0.0005(11)
C1 0.037(2) 0.0266(19) 0.0205(17) -0.0073(15) 0.0087(15) -0.0018(16)
C2 0.035(2) 0.0241(19) 0.0287(19) 0.0112(16) 0.0121(16) 0.0071(16)
C3 0.0332(19) 0.0129(16) 0.0188(16) 0.0011(13) 0.0072(14) -0.0013(14)
C4 0.0317(18) 0.0150(16) 0.0133(15) 0.0022(13) 0.0048(13) -0.0001(14)
C5 0.0249(18) 0.0224(19) 0.0322(19) -0.0020(15) 0.0083(15) -0.0036(14)
Cl1 0.0226(5) 0.0392(6) 0.0340(5) 0.0182(4) 0.0055(4) -0.0002(4)
Cl2 0.0641(7) 0.0150(5) 0.0426(6) -0.0108(4) 0.0083(5) -0.0027(4)
Cl3 0.0355(5) 0.0258(5) 0.0200(5) 0.0056(3) 0.0129(4) 0.0139(4)
Cl4 0.0304(5) 0.0260(5) 0.0203(5) 0.0069(3) 0.0080(4) 0.0095(3)

loop_
_atom_type_symbol
_atom_type_description
_atom_type_scat_dispersion_real
_atom_type_scat_dispersion_imag
_atom_type_scat_source
C C 0.0033 0.0016 'International Tables Vol C Tables 4.2.6.8 and 6.1.1.4'
H H 0.0000 0.0000 'International Tables Vol C Tables 4.2.6.8 and 6.1.1.4'
N N 0.0061 0.0033 'International Tables Vol C Tables 4.2.6.8 and 6.1.1.4'
O O 0.0106 0.0060 'International Tables Vol C Tables 4.2.6.8 and 6.1.1.4'
Zn Zn 0.2839 1.4301 'International Tables Vol C Tables 4.2.6.8 and 6.1.1.4'
Cl Cl 0.1484 0.1585 'International Tables Vol C Tables 4.2.6.8 and 6.1.1.4'

loop_
_geom_angle_atom_site_label_1
_geom_angle_atom_site_label_2
_geom_angle_atom_site_label_3
_geom_angle
_geom_angle_site_symmetry_1
_geom_angle_site_symmetry_3
O2 Zn1 O2 180.0 3 .
O2 Zn1 O1 90.47(10) 3 .
O2 Zn1 O1 89.53(10) . .
O2 Zn1 O1 89.53(10) 3 3
O2 Zn1 O1 90.47(10) . 3
O1 Zn1 O1 180.0 . 3
O2 Zn1 Cl3 88.80(8) 3 .
O2 Zn1 Cl3 91.20(8) . .
O1 Zn1 Cl3 92.27(8) . .
O1 Zn1 Cl3 87.73(8) 3 .
O2 Zn1 Cl3 91.20(8) 3 3
O2 Zn1 Cl3 88.80(8) . 3
O1 Zn1 Cl3 87.73(8) . 3
O1 Zn1 Cl3 92.27(8) 3 3
Cl3 Zn1 Cl3 180.0 . 3
Cl2 Zn2 Cl4 114.04(4) . .
Cl2 Zn2 Cl1 106.84(4) . .
Cl4 Zn2 Cl1 110.85(4) . .
Cl2 Zn2 Cl3 105.80(4) . .
Cl4 Zn2 Cl3 111.55(3) . .
Cl1 Zn2 Cl3 107.36(4) . .
C3 O1 Zn1 129.7(2) . .
C2 N1 C1 109.4(3) . .
C2 N1 C5 108.7(3) . .
C1 N1 C5 108.7(2) . .
C2 N1 C4 110.2(2) . .
C1 N1 C4 112.4(2) . .
C5 N1 C4 107.3(2) . .
O1 C3 C4 112.6(3) . .
C3 C4 N1 116.2(3) . .
Zn2 Cl3 Zn1 123.15(4) . .

loop_
_geom_bond_atom_site_label_1
_geom_bond_atom_site_label_2
_geom_bond_distance
_geom_bond_site_symmetry_2
Zn1 O2 2.000(2) 3
Zn1 O2 2.000(2) .
Zn1 O1 2.125(2) .
Zn1 O1 2.125(2) 3
Zn1 Cl3 2.4579(10) .
Zn1 Cl3 2.4580(10) 3
Zn2 Cl2 2.2420(12) .
Zn2 Cl4 2.2439(11) .
Zn2 Cl1 2.2597(12) .
Zn2 Cl3 2.3074(12) .
O1 C3 1.431(4) .
N1 C2 1.500(4) .
N1 C1 1.501(4) .
N1 C5 1.503(4) .
N1 C4 1.517(4) .
C3 C4 1.504(5) .
